data_7228543
loop_
_publ_author_name
'Xu, Xiao-Wu'
'Tian, Chong-Bin'
'Du, Shaowu'

_publ_section_title
;
 Synthesis, structure and luminescent properties of two Cd(II)/M(I) (M =
 K, Rb) interpenetrated heterometallic frameworks based on giant
 double-walled cages
;
_journal_name_full CrystEngComm
_journal_paper_doi 10.1039/C7CE00803A
_journal_year 2017
_chemical_formula_sum 'C68 H79.5 Cd3 K6 N16 O39.75'
_chemical_formula_weight 2328.77
_space_group_crystal_system cubic
_space_group_IT_number 211
_space_group_name_Hall 'I 4 2 3'
_space_group_name_H-M_alt 'I 4 3 2'
_symmetry_space_group_name_Hall 'I 4 2 3'
_symmetry_space_group_name_H-M 'I 4 3 2'
_atom_sites_solution_hydrogens geom
_audit_creation_method SHELXL-2014/7
_audit_update_record
;
2017-06-01 deposited with the CCDC.
2017-06-22 downloaded from the CCDC.
;
_cell_angle_alpha 90
_cell_angle_beta 90
_cell_angle_gamma 90
_cell_formula_units_Z 8
_cell_length_a 27.9730(10)
_cell_length_b 27.9730(10)
_cell_length_c 27.9730(10)
_cell_measurement_reflns_used 30024
_cell_measurement_temperature 293(2)
_cell_measurement_theta_max 27.4816
_cell_measurement_theta_min 2.0587
_cell_volume 21888.6(14)
_computing_structure_refinement 'SHELXL-2014/7 (Sheldrick, 2014)'
_diffrn_ambient_temperature 293(2)
_diffrn_measured_fraction_theta_full 0.978
_diffrn_measured_fraction_theta_max 0.983
_diffrn_measurement_device_type 'CCD area detector'
_diffrn_measurement_method '\w scans'
_diffrn_radiation_type MoK\a
_diffrn_radiation_wavelength 0.71073
_diffrn_reflns_av_R_equivalents 0.0503
_diffrn_reflns_av_unetI/netI 0.0171
_diffrn_reflns_Laue_measured_fraction_full 0.978
_diffrn_reflns_Laue_measured_fraction_max 0.983
_diffrn_reflns_limit_h_max 36
_diffrn_reflns_limit_h_min -36
_diffrn_reflns_limit_k_max 36
_diffrn_reflns_limit_k_min -35
_diffrn_reflns_limit_l_max 35
_diffrn_reflns_limit_l_min -36
_diffrn_reflns_number 94403
_diffrn_reflns_point_group_measured_fraction_full 0.985
_diffrn_reflns_point_group_measured_fraction_max 0.988
_diffrn_reflns_theta_full 25.242
_diffrn_reflns_theta_max 27.465
_diffrn_reflns_theta_min 3.714
_exptl_absorpt_coefficient_mu 0.887
_exptl_absorpt_correction_T_max 1.0000
_exptl_absorpt_correction_T_min 0.8877
_exptl_absorpt_correction_type multi-scan
_exptl_absorpt_process_details 'Sphere(Rigaku Crystalclear)'
_exptl_crystal_colour Colorless
_exptl_crystal_density_diffrn 1.413
_exptl_crystal_description Cubic
_exptl_crystal_F_000 9404
_exptl_crystal_preparation ', Luminescent'
_exptl_crystal_size_max 0.200
_exptl_crystal_size_mid 0.200
_exptl_crystal_size_min 0.200
_platon_squeeze_details
;                          
 The unit cell contains 32 DMF molecules and 16 CH3OH molecules which have been
 treated as a diffuse contribution to the overall scattering without specific atom
 positions by SQUEEZE/PLATON.
;
_refine_diff_density_max 0.728
_refine_diff_density_min -0.808
_refine_diff_density_rms 0.062
_refine_ls_abs_structure_details
;
 Flack x determined using 1629 quotients [(I+)-(I-)]/[(I+)+(I-)]
 (Parsons, Flack and Wagner, Acta Cryst. B69 (2013) 249-259).
;
_refine_ls_abs_structure_Flack 0.011(9)
_refine_ls_extinction_method none
_refine_ls_goodness_of_fit_ref 1.031
_refine_ls_hydrogen_treatment constr
_refine_ls_matrix_type full
_refine_ls_number_parameters 175
_refine_ls_number_reflns 4166
_refine_ls_number_restraints 30
_refine_ls_restrained_S_all 1.076
_refine_ls_R_factor_all 0.0426
_refine_ls_R_factor_gt 0.0415
_refine_ls_shift/su_max 0.001
_refine_ls_shift/su_mean 0.000
_refine_ls_structure_factor_coef Fsqd
_refine_ls_weighting_details 'w=1/[\s^2^(Fo^2^)+(0.0593P)^2^+33.2729P] where P=(Fo^2^+2Fc^2^)/3'
_refine_ls_weighting_scheme calc
_refine_ls_wR_factor_gt 0.1083
_refine_ls_wR_factor_ref 0.1094
_reflns_Friedel_coverage 0.750
_reflns_Friedel_fraction_full 0.994
_reflns_Friedel_fraction_max 0.996
_reflns_number_gt 4116
_reflns_number_total 4166
_reflns_threshold_expression 'I > 2\s(I)'
_cod_data_source_file c7ce00803a2.cif
_cod_data_source_block A
_cod_depositor_comments
;
The following automatic conversions were performed:

'_exptl_absorpt_correction_type' value 'Multi-scan' changed to
'multi-scan' according to
/home/data/users/saulius/crontab/automatic-downloads/rss-feeds/RSC/lib/dictionaries/cif_core.dic
dictionary named 'cif_core.dic' version 2.4.2 from 2011-04-26.

Automatic conversion script
Id: cif_fix_values 4973 2017-02-22 13:04:09Z antanas 
;
_cod_original_cell_volume 21889(2)
_cod_original_formula_sum 'C68 H79.50 Cd3 K6 N16 O39.75'
_cod_database_code 7228543
_shelx_shelxl_version_number 2014/7
_shelx_space_group_comment
;
The symmetry employed for this shelxl refinement is uniquely defined
by the following loop, which should always be used as a source of
symmetry information in preference to the above space-group names.
They are only intended as comments.
;
_platon_squeeze_void_probe_radius 1.20

loop_
_space_group_symop_operation_xyz
'x, y, z'
'-x, -y, z'
'-x, y, -z'
'x, -y, -z'
'z, x, y'
'z, -x, -y'
'-z, -x, y'
'-z, x, -y'
'y, z, x'
'-y, z, -x'
'y, -z, -x'
'-y, -z, x'
'y, x, -z'
'-y, -x, -z'
'y, -x, z'
'-y, x, z'
'x, z, -y'
'-x, z, y'
'-x, -z, -y'
'x, -z, y'
'z, y, -x'
'z, -y, x'
'-z, y, x'
'-z, -y, -x'
'x+1/2, y+1/2, z+1/2'
'-x+1/2, -y+1/2, z+1/2'
'-x+1/2, y+1/2, -z+1/2'
'x+1/2, -y+1/2, -z+1/2'
'z+1/2, x+1/2, y+1/2'
'z+1/2, -x+1/2, -y+1/2'
'-z+1/2, -x+1/2, y+1/2'
'-z+1/2, x+1/2, -y+1/2'
'y+1/2, z+1/2, x+1/2'
'-y+1/2, z+1/2, -x+1/2'
'y+1/2, -z+1/2, -x+1/2'
'-y+1/2, -z+1/2, x+1/2'
'y+1/2, x+1/2, -z+1/2'
'-y+1/2, -x+1/2, -z+1/2'
'y+1/2, -x+1/2, z+1/2'
'-y+1/2, x+1/2, z+1/2'
'x+1/2, z+1/2, -y+1/2'
'-x+1/2, z+1/2, y+1/2'
'-x+1/2, -z+1/2, -y+1/2'
'x+1/2, -z+1/2, y+1/2'
'z+1/2, y+1/2, -x+1/2'
'z+1/2, -y+1/2, x+1/2'
'-z+1/2, y+1/2, x+1/2'
'-z+1/2, -y+1/2, -x+1/2'

loop_
_atom_site_label
_atom_site_type_symbol
_atom_site_fract_x
_atom_site_fract_y
_atom_site_fract_z
_atom_site_U_iso_or_equiv
_atom_site_adp_type
_atom_site_occupancy
_atom_site_site_symmetry_order
_atom_site_calc_flag
_atom_site_refinement_flags_posn
_atom_site_refinement_flags_adp
_atom_site_refinement_flags_occupancy
Cd1 Cd 0.44633(12) 0.24489(14) 0.94120(12) 0.0329(5) Uani 0.5 1 d . . P
K1 K 0.5000 0.17601(4) 0.82399(4) 0.0538(4) Uani 1 2 d S T P
N1 N 0.64230(18) 0.27382(19) 0.77477(18) 0.0610(13) Uani 1 1 d . . .
H1A H 0.6246 0.2497 0.7675 0.073 Uiso 1 1 calc R U .
C1 C 0.6668(2) 0.3929(2) 0.9057(2) 0.0531(13) Uani 1 1 d . . .
C2 C 0.63837(18) 0.35519(17) 0.88067(16) 0.0463(10) Uani 1 1 d . . .
C3 C 0.65434(19) 0.33480(18) 0.83845(18) 0.0505(11) Uani 1 1 d . . .
H3A H 0.6827 0.3453 0.8247 0.061 Uiso 1 1 calc R U .
C4 C 0.62802(18) 0.29855(19) 0.81639(17) 0.0456(11) Uani 1 1 d . . .
C5 C 0.58645(18) 0.28187(19) 0.83818(17) 0.0450(10) Uani 1 1 d . . .
H5A H 0.5693 0.2571 0.8241 0.054 Uiso 1 1 calc R U .
C6 C 0.56996(16) 0.30213(17) 0.88143(18) 0.0408(10) Uani 1 1 d . . .
C7 C 0.59703(17) 0.33809(15) 0.90256(17) 0.0411(9) Uani 1 1 d . . .
H7A H 0.5874 0.3509 0.9317 0.049 Uiso 1 1 calc R U .
C8 C 0.52696(15) 0.28173(16) 0.90505(16) 0.0383(9) Uani 1 1 d . . .
C9 C 0.67893(19) 0.2816(2) 0.7445(2) 0.0528(13) Uani 1 1 d . . .
O1 O 0.70320(17) 0.40880(18) 0.88554(18) 0.0762(14) Uani 1 1 d . . .
O2 O 0.65692(17) 0.40477(16) 0.94675(14) 0.0678(12) Uani 1 1 d . . .
O3 O 0.51185(11) 0.30101(12) 0.94329(11) 0.0444(7) Uani 1 1 d . . .
O4 O 0.50718(11) 0.24600(12) 0.88765(11) 0.0426(7) Uani 1 1 d . . .
O5 O 0.4315(2) 0.2519(2) 0.79928(19) 0.0897(17) Uani 1 1 d . . .
O6 O 0.4324(5) 0.4324(5) 1.0000 0.209(5) Uani 1 2 d S TU P
N2 N 0.70874(17) 0.31860(17) 0.75090(17) 0.0547(12) Uani 1 1 d . . .
K2 K 0.48300(16) 0.36872(18) 0.99267(17) 0.1089(13) Uani 0.5 1 d . U P
O7 O 0.5000 0.5000 1.0000 0.155(6) Uani 1 8 d S TU P

loop_
_atom_site_aniso_label
_atom_site_aniso_U_11
_atom_site_aniso_U_22
_atom_site_aniso_U_33
_atom_site_aniso_U_23
_atom_site_aniso_U_13
_atom_site_aniso_U_12
Cd1 0.0296(7) 0.0413(15) 0.0278(7) -0.0027(6) 0.0011(6) 0.0049(6)
K1 0.0594(9) 0.0510(5) 0.0510(5) -0.0163(6) -0.0004(5) -0.0004(5)
N1 0.063(3) 0.063(3) 0.058(3) -0.023(2) 0.029(2) -0.028(2)
C1 0.053(3) 0.051(3) 0.055(3) -0.008(2) -0.003(2) -0.011(2)
C2 0.051(3) 0.045(2) 0.043(2) -0.0039(18) 0.004(2) -0.0195(19)
C3 0.055(3) 0.046(2) 0.050(3) -0.012(2) 0.013(2) -0.019(2)
C4 0.042(2) 0.052(3) 0.043(2) -0.012(2) 0.0124(19) -0.011(2)
C5 0.045(2) 0.050(3) 0.040(2) -0.006(2) 0.0073(19) -0.013(2)
C6 0.034(2) 0.041(2) 0.048(2) -0.0088(19) 0.0000(17) -0.0004(17)
C7 0.047(3) 0.038(2) 0.038(2) -0.0083(18) 0.0041(17) -0.0001(19)
C8 0.035(2) 0.042(2) 0.038(2) -0.0043(17) -0.0025(17) 0.0030(17)
C9 0.046(2) 0.059(3) 0.053(3) -0.016(2) 0.012(2) -0.017(2)
O1 0.069(3) 0.079(3) 0.081(3) -0.027(2) 0.015(2) -0.033(2)
O2 0.090(3) 0.072(3) 0.042(2) -0.0104(19) -0.009(2) -0.031(2)
O3 0.0411(17) 0.0551(18) 0.0369(15) -0.0125(15) 0.0054(13) -0.0058(13)
O4 0.0388(16) 0.0405(15) 0.0486(16) -0.0084(14) 0.0014(13) -0.0086(14)
O5 0.088(3) 0.096(4) 0.086(3) -0.050(3) -0.037(3) 0.032(3)
O6 0.212(6) 0.212(6) 0.203(8) 0.005(6) -0.005(6) -0.002(8)
N2 0.059(2) 0.058(2) 0.048(2) -0.022(2) 0.019(2) -0.025(2)
K2 0.116(3) 0.129(3) 0.081(3) 0.006(2) 0.007(2) 0.014(2)
O7 0.162(7) 0.162(7) 0.140(10) 0.000 0.000 0.000

loop_
_atom_type_symbol
_atom_type_description
_atom_type_scat_dispersion_real
_atom_type_scat_dispersion_imag
_atom_type_scat_source
C C 0.0033 0.0016 'International Tables Vol C Tables 4.2.6.8 and 6.1.1.4'
H H 0.0000 0.0000 'International Tables Vol C Tables 4.2.6.8 and 6.1.1.4'
N N 0.0061 0.0033 'International Tables Vol C Tables 4.2.6.8 and 6.1.1.4'
O O 0.0106 0.0060 'International Tables Vol C Tables 4.2.6.8 and 6.1.1.4'
K K 0.2009 0.2494 'International Tables Vol C Tables 4.2.6.8 and 6.1.1.4'
Cd Cd -0.8075 1.2024 'International Tables Vol C Tables 4.2.6.8 and 6.1.1.4'

loop_
_geom_angle_atom_site_label_1
_geom_angle_atom_site_label_2
_geom_angle_atom_site_label_3
_geom_angle
_geom_angle_site_symmetry_1
_geom_angle_site_symmetry_3
Cd1 Cd1 O1 106.1(10) 46_455 29_445
Cd1 Cd1 O4 124.5(19) 46_455 .
O1 Cd1 O4 107.93(18) 29_445 .
Cd1 Cd1 O3 95.0(15) 46_455 46_455
O1 Cd1 O3 91.6(3) 29_445 46_455
O4 Cd1 O3 126.03(14) . 46_455
Cd1 Cd1 O1 65.7(9) 46_455 15_565
O1 Cd1 O1 73.7(3) 29_445 15_565
O4 Cd1 O1 83.7(2) . 15_565
O3 Cd1 O1 150.1(2) 46_455 15_565
Cd1 Cd1 O3 76.7(15) 46_455 .
O1 Cd1 O3 156.9(3) 29_445 .
O4 Cd1 O3 55.75(15) . .
O3 Cd1 O3 111.17(17) 46_455 .
O1 Cd1 O3 87.3(2) 15_565 .
Cd1 Cd1 O4 48.9(17) 46_455 46_455
O1 Cd1 O4 81.6(2) 29_445 46_455
O4 Cd1 O4 170.34(18) . 46_455
O3 Cd1 O4 53.79(14) 46_455 46_455
O1 Cd1 O4 97.61(17) 15_565 46_455
O3 Cd1 O4 114.66(14) . 46_455
Cd1 Cd1 C8 100.6(17) 46_455 .
O1 Cd1 C8 133.1(2) 29_445 .
O4 Cd1 C8 27.52(13) . .
O3 Cd1 C8 123.81(13) 46_455 .
O1 Cd1 C8 83.6(2) 15_565 .
O3 Cd1 C8 28.29(13) . .
O4 Cd1 C8 142.93(17) 46_455 .
Cd1 Cd1 K2 136.9(13) 46_455 46_455
O1 Cd1 K2 86.89(19) 29_445 46_455
O4 Cd1 K2 87.52(13) . 46_455
O3 Cd1 K2 42.73(12) 46_455 46_455
O1 Cd1 K2 154.93(15) 15_565 46_455
O3 Cd1 K2 106.91(12) . 46_455
O4 Cd1 K2 94.97(17) 46_455 46_455
C8 Cd1 K2 99.09(14) . 46_455
Cd1 Cd1 K2 39.6(12) 46_455 .
O1 Cd1 K2 144.03(16) 29_445 .
O4 Cd1 K2 91.97(17) . .
O3 Cd1 K2 100.62(12) 46_455 .
O1 Cd1 K2 79.31(17) 15_565 .
O3 Cd1 K2 37.95(11) . .
O4 Cd1 K2 78.92(12) 46_455 .
C8 Cd1 K2 64.84(14) . .
K2 Cd1 K2 124.54(13) 46_455 .
Cd1 Cd1 K1 149.6(15) 46_455 .
O1 Cd1 K1 73.17(14) 29_445 .
O4 Cd1 K1 36.97(8) . .
O3 Cd1 K1 115.38(13) 46_455 .
O1 Cd1 K1 85.68(15) 15_565 .
O3 Cd1 K1 92.70(15) . .
O4 Cd1 K1 152.52(17) 46_455 .
C8 Cd1 K1 64.48(12) . .
K2 Cd1 K1 73.40(9) 46_455 .
K2 Cd1 K1 128.30(16) . .
Cd1 Cd1 K2 125.4(11) 46_455 48_656
O1 Cd1 K2 96.8(2) 29_445 48_656
O4 Cd1 K2 92.24(13) . 48_656
O3 Cd1 K2 34.56(10) 46_455 48_656
O1 Cd1 K2 167.79(15) 15_565 48_656
O3 Cd1 K2 99.91(11) . 48_656
O4 Cd1 K2 88.34(15) 46_455 48_656
C8 Cd1 K2 98.06(13) . 48_656
K2 Cd1 K2 12.86(11) 46_455 48_656
K2 Cd1 K2 112.42(8) . 48_656
K1 Cd1 K2 84.19(9) . 48_656
O4 K1 O4 174.59(16) . 19_666
O4 K1 O2 115.69(12) . 48_656
O4 K1 O2 68.54(11) 19_666 48_656
O4 K1 O2 68.54(11) . 29_445
O4 K1 O2 115.69(12) 19_666 29_445
O2 K1 O2 88.5(2) 48_656 29_445
O4 K1 O5 71.03(11) . .
O4 K1 O5 105.14(11) 19_666 .
O2 K1 O5 171.16(13) 48_656 .
O2 K1 O5 88.86(16) 29_445 .
O4 K1 O5 105.14(11) . 19_666
O4 K1 O5 71.03(11) 19_666 19_666
O2 K1 O5 88.87(16) 48_656 19_666
O2 K1 O5 171.16(13) 29_445 19_666
O5 K1 O5 94.9(3) . 19_666
O4 K1 C1 108.69(12) . 48_656
O4 K1 C1 73.98(11) 19_666 48_656
O2 K1 C1 21.31(13) 48_656 48_656
O2 K1 C1 104.87(15) 29_445 48_656
O5 K1 C1 165.27(18) . 48_656
O5 K1 C1 70.75(17) 19_666 48_656
O4 K1 C1 73.98(11) . 29_445
O4 K1 C1 108.69(12) 19_666 29_445
O2 K1 C1 104.87(15) 48_656 29_445
O2 K1 C1 21.31(13) 29_445 29_445
O5 K1 C1 70.75(17) . 29_445
O5 K1 C1 165.27(18) 19_666 29_445
C1 K1 C1 123.8(2) 48_656 29_445
O4 K1 C7 116.43(10) . 29_445
O4 K1 C7 66.68(10) 19_666 29_445
O2 K1 C7 83.27(11) 48_656 29_445
O2 K1 C7 50.99(10) 29_445 29_445
O5 K1 C7 88.54(15) . 29_445
O5 K1 C7 136.94(11) 19_666 29_445
C1 K1 C7 104.16(12) 48_656 29_445
C1 K1 C7 42.60(11) 29_445 29_445
O4 K1 C7 66.68(10) . 48_656
O4 K1 C7 116.43(10) 19_666 48_656
O2 K1 C7 50.99(10) 48_656 48_656
O2 K1 C7 83.27(11) 29_445 48_656
O5 K1 C7 136.94(11) . 48_656
O5 K1 C7 88.54(15) 19_666 48_656
C1 K1 C7 42.60(11) 48_656 48_656
C1 K1 C7 104.16(12) 29_445 48_656
C7 K1 C7 117.15(14) 29_445 48_656
O4 K1 Cd1 151.63(9) . 19_666
O4 K1 Cd1 30.92(9) 19_666 19_666
O2 K1 Cd1 40.19(12) 48_656 19_666
O2 K1 Cd1 115.41(11) 29_445 19_666
O5 K1 Cd1 134.98(11) . 19_666
O5 K1 Cd1 67.00(10) 19_666 19_666
C1 K1 Cd1 43.09(11) 48_656 19_666
C1 K1 Cd1 120.66(10) 29_445 19_666
C7 K1 Cd1 80.46(8) 29_445 19_666
C7 K1 Cd1 85.52(10) 48_656 19_666
O4 K1 Cd1 30.92(9) . .
O4 K1 Cd1 151.64(9) 19_666 .
O2 K1 Cd1 115.41(11) 48_656 .
O2 K1 Cd1 40.19(12) 29_445 .
O5 K1 Cd1 67.00(10) . .
O5 K1 Cd1 134.98(11) 19_666 .
C1 K1 Cd1 120.66(10) 48_656 .
C1 K1 Cd1 43.09(11) 29_445 .
C7 K1 Cd1 85.52(10) 29_445 .
C7 K1 Cd1 80.46(8) 48_656 .
Cd1 K1 Cd1 152.95(13) 19_666 .
C9 N1 C4 130.9(4) . .
C9 N1 H1A 114.6 . .
C4 N1 H1A 114.6 . .
O2 C1 O1 120.8(5) . .
O2 C1 C2 120.5(5) . .
O1 C1 C2 118.4(5) . .
O2 C1 K1 54.7(3) . 33_545
O1 C1 K1 120.6(4) . 33_545
C2 C1 K1 90.2(3) . 33_545
C3 C2 C7 120.1(4) . .
C3 C2 C1 121.1(4) . .
C7 C2 C1 118.6(4) . .
C2 C3 C4 120.4(4) . .
C2 C3 H3A 119.8 . .
C4 C3 H3A 119.8 . .
C5 C4 C3 119.3(4) . .
C5 C4 N1 115.6(4) . .
C3 C4 N1 124.8(4) . .
C4 C5 C6 120.8(4) . .
C4 C5 H5A 119.6 . .
C6 C5 H5A 119.6 . .
C7 C6 C5 118.4(4) . .
C7 C6 C8 122.0(4) . .
C5 C6 C8 119.4(4) . .
C6 C7 C2 120.9(4) . .
C6 C7 K1 126.0(3) . 33_545
C2 C7 K1 81.9(3) . 33_545
C6 C7 H7A 119.6 . .
C2 C7 H7A 119.6 . .
K1 C7 H7A 63.1 33_545 .
O4 C8 O3 121.6(4) . .
O4 C8 C6 119.7(4) . .
O3 C8 C6 118.7(4) . .
O4 C8 Cd1 57.5(2) . .
O3 C8 Cd1 64.2(2) . .
C6 C8 Cd1 175.7(3) . .
N2 C9 N1 120.9(5) . .
N2 C9 N2 125.8(5) . 12_665
N1 C9 N2 113.3(4) . 12_665
C1 O1 Cd1 103.0(4) . 33_545
C1 O1 Cd1 111.2(4) . 16_655
Cd1 O1 Cd1 8.16(13) 33_545 16_655
C1 O2 K2 137.8(4) . 16_655
C1 O2 K1 103.9(4) . 33_545
K2 O2 K1 117.99(18) 16_655 33_545
C8 O3 Cd1 94.5(3) . 46_455
C8 O3 Cd1 87.5(3) . .
Cd1 O3 Cd1 8.32(13) 46_455 .
C8 O3 K2 154.4(3) . .
Cd1 O3 K2 97.06(17) 46_455 .
Cd1 O3 K2 105.25(17) . .
C8 O3 K2 150.2(3) . 3_657
Cd1 O3 K2 114.61(17) 46_455 3_657
Cd1 O3 K2 122.02(17) . 3_657
K2 O3 K2 23.30(19) . 3_657
C8 O4 Cd1 95.0(3) . .
C8 O4 Cd1 89.4(3) . 46_455
Cd1 O4 Cd1 6.7(2) . 46_455
C8 O4 K1 152.9(3) . .
Cd1 O4 K1 112.11(14) . .
Cd1 O4 K1 117.59(14) 46_455 .
K2 O6 K2 167.1(10) 13_557 .
K2 O6 K2 170.8(3) 13_557 3_657
K2 O6 K2 17.16(17) . 3_657
K2 O6 K2 17.15(17) 13_557 15_565
K2 O6 K2 170.8(3) . 15_565
K2 O6 K2 163.9(8) 3_657 15_565
C9 N2 C9 114.2(5) . 6_566
K2 K2 O6 122.3(5) 3_657 .
K2 K2 O3 85.5(4) 3_657 .
O6 K2 O3 147.9(3) . .
K2 K2 O3 71.2(3) 3_657 3_657
O6 K2 O3 122.5(3) . 3_657
O3 K2 O3 79.1(2) . 3_657
K2 K2 O2 162.7(3) 3_657 15_565
O6 K2 O2 75.0(4) . 15_565
O3 K2 O2 77.94(18) . 15_565
O3 K2 O2 100.5(2) 3_657 15_565
K2 K2 O6 40.6(4) 3_657 3_657
O6 K2 O6 91.2(9) . 3_657
O3 K2 O6 103.7(4) . 3_657
O3 K2 O6 110.1(3) 3_657 3_657
O2 K2 O6 149.1(3) 15_565 3_657
K2 K2 Cd1 115.96(15) 3_657 46_455
O6 K2 Cd1 121.0(5) . 46_455
O3 K2 Cd1 40.20(12) . 46_455
O3 K2 Cd1 68.12(15) 3_657 46_455
O2 K2 Cd1 47.14(12) 15_565 46_455
O6 K2 Cd1 143.8(4) 3_657 46_455
K2 K2 Cd1 112.88(16) 3_657 .
O6 K2 Cd1 124.3(5) . .
O3 K2 Cd1 36.79(12) . .
O3 K2 Cd1 67.82(14) 3_657 .
O2 K2 Cd1 50.10(12) 15_565 .
O6 K2 Cd1 140.3(4) 3_657 .
Cd1 K2 Cd1 3.54(10) 46_455 .
K2 K2 Cd1 51.19(13) 3_657 48_656
O6 K2 Cd1 150.4(2) . 48_656
O3 K2 Cd1 58.80(13) . 48_656
O3 K2 Cd1 30.82(10) 3_657 48_656
O2 K2 Cd1 114.37(18) 15_565 48_656
O6 K2 Cd1 91.3(4) 3_657 48_656
Cd1 K2 Cd1 69.12(10) 46_455 48_656
Cd1 K2 Cd1 66.93(8) . 48_656
K2 K2 K2 127.6(3) 3_657 13_557
O6 K2 K2 6.5(5) . 13_557
O3 K2 K2 144.84(19) . 13_557
O3 K2 K2 119.19(19) 3_657 13_557
O2 K2 K2 69.58(14) 15_565 13_557
O6 K2 K2 97.6(4) 3_657 13_557
Cd1 K2 K2 114.99(9) 46_455 13_557
Cd1 K2 K2 118.36(9) . 13_557
Cd1 K2 K2 148.75(18) 48_656 13_557
K2 K2 K1 149.9(5) 3_657 34_546
O6 K2 K1 67.1(5) . 34_546
O3 K2 K1 97.54(15) . 34_546
O3 K2 K1 80.01(14) 3_657 34_546
O2 K2 K1 31.78(11) 15_565 34_546
O6 K2 K1 157.8(4) 3_657 34_546
Cd1 K2 K1 57.90(9) 46_455 34_546
Cd1 K2 K1 61.43(9) . 34_546
Cd1 K2 K1 105.30(11) 48_656 34_546
K2 K2 K1 60.61(6) 13_557 34_546

loop_
_geom_bond_atom_site_label_1
_geom_bond_atom_site_label_2
_geom_bond_distance
_geom_bond_site_symmetry_2
Cd1 Cd1 0.351(5) 46_455
Cd1 O1 2.252(5) 29_445
Cd1 O4 2.268(6) .
Cd1 O3 2.358(5) 46_455
Cd1 O1 2.374(5) 15_565
Cd1 O3 2.414(5) .
Cd1 O4 2.483(5) 46_455
Cd1 C8 2.678(7) .
Cd1 K2 3.626(6) 46_455
Cd1 K2 3.889(6) .
Cd1 K1 4.089(3) .
Cd1 K2 4.184(5) 48_656
K1 O4 2.654(3) .
K1 O4 2.654(3) 19_666
K1 O2 2.759(5) 48_656
K1 O2 2.759(5) 29_445
K1 O5 2.942(5) .
K1 O5 2.942(5) 19_666
K1 C1 3.279(6) 48_656
K1 C1 3.279(6) 29_445
K1 C7 3.531(5) 29_445
K1 C7 3.531(5) 48_656
K1 Cd1 4.089(3) 19_666
N1 C9 1.346(6) .
N1 C4 1.412(6) .
N1 H1A 0.8600 .
C1 O2 1.228(7) .
C1 O1 1.245(7) .
C1 C2 1.495(7) .
C1 K1 3.279(6) 33_545
C2 C3 1.386(6) .
C2 C7 1.393(7) .
C3 C4 1.397(6) .
C3 H3A 0.9300 .
C4 C5 1.393(6) .
C5 C6 1.413(6) .
C5 H5A 0.9300 .
C6 C7 1.391(6) .
C6 C8 1.486(6) .
C7 K1 3.531(5) 33_545
C7 H7A 0.9300 .
C8 O4 1.242(5) .
C8 O3 1.270(5) .
C9 N2 1.342(6) .
C9 N2 1.353(6) 12_665
O1 Cd1 2.252(5) 33_545
O1 Cd1 2.374(5) 16_655
O2 K2 2.637(6) 16_655
O2 K1 2.759(5) 33_545
O3 Cd1 2.358(5) 46_455
O3 K2 2.479(6) .
O3 K2 2.611(6) 3_657
O4 Cd1 2.483(5) 46_455
O6 K2 2.284(5) 13_557
O6 K2 2.284(5) .
O6 K2 2.969(6) 3_657
O6 K2 2.969(6) 15_565
N2 C9 1.353(6) 6_566
K2 K2 1.036(8) 3_657
K2 O3 2.611(6) 3_657
K2 O2 2.637(6) 15_565
K2 O6 2.969(6) 3_657
K2 Cd1 3.626(6) 46_455
K2 Cd1 4.184(5) 48_656
K2 K2 4.539(9) 13_557
K2 K1 4.625(5) 34_546

loop_
_platon_squeeze_void_nr
_platon_squeeze_void_average_x
_platon_squeeze_void_average_y
_platon_squeeze_void_average_z
_platon_squeeze_void_volume
_platon_squeeze_void_count_electrons
_platon_squeeze_void_content
1 0.000 0.000 0.000 4802 786 ' '
2 0.500 0.500 0.500 4802 786 ' '
